data_4100633
loop_
_publ_author_name
'Andrea C. Sudik'
'Andrew R. Millward'
'Nathan W. Ockwig'
'Adrien P. Cote'
'Jaheon Kim'
'Omar M. Yaghi'

_publ_section_title
;
Design, Synthesis, Structure, and Gas (N2, Ar, CO2, CH4 and H2)
Sorption Properties of Porous Metal-Organic Tetrahedral and
Heterocuboidal Polyhedra
;
_journal_name_full 'Journal of the American Chemical Society'
_journal_paper_doi 10.1021/ja042802q
_journal_year 2005
_chemical_formula_moiety 'C144 H100 Fe12 N12 O76 S12'
_chemical_formula_sum 'C144 H100 Fe12 N12 O76 S12'
_chemical_formula_weight 4269.28
_chemical_name_common IRMOP-51t
_space_group_crystal_system triclinic
_space_group_IT_number 2
_space_group_name_Hall '-P 1'
_space_group_name_H-M_alt 'P -1'
_cell_angle_alpha 75.1380(10)
_cell_angle_beta 88.5680(10)
_cell_angle_gamma 63.7830(10)
_cell_formula_units_Z 2
_cell_length_a 25.8626(9)
_cell_length_b 26.8359(9)
_cell_length_c 28.1926(10)
_cell_measurement_temperature 258(2)
_cell_volume 16878.6(10)
_diffrn_ambient_temperature 258(2)
_exptl_crystal_density_diffrn 0.840
_cod_depositor_comments
;
 Updating space group information.

 Antanas Vaitkus,
 2018-06-07

The following automatic conversions were performed:
'_symmetry_cell_setting' value 'Triclinic' changed to 'triclinic'
according to '/home/saulius/struct/CIF-dictionaries/cif_core.dic'
dictionary named 'cif_core.dic' version 2.4.1 from 2010-06-29.

Automatic conversion script
Id: cif_fix_enum 1527 2010-12-29 10:47:43Z saulius 
;
_cod_database_code 4100633

loop_
_space_group_symop_id
_space_group_symop_operation_xyz
1 x,y,z
2 -x,-y,-z

loop_
_atom_site_label
_atom_site_type_symbol
_atom_site_fract_x
_atom_site_fract_y
_atom_site_fract_z
_atom_site_U_iso_or_equiv
_atom_site_adp_type
_atom_site_occupancy
_atom_site_symmetry_multiplicity
_atom_site_calc_flag
_atom_site_refinement_flags
_atom_site_disorder_assembly
_atom_site_disorder_group
Fe1 Fe 0.62611(3) 0.78336(3) 0.12392(2) 0.03205(16) Uani 1 1 d . . .
Fe2 Fe 0.54720(3) 0.79534(3) 0.21973(2) 0.03133(16) Uani 1 1 d . . .
Fe3 Fe 0.67576(3) 0.79414(3) 0.22742(2) 0.03445(17) Uani 1 1 d . . .
Fe4 Fe 0.76836(3) 0.30131(3) 0.69173(2) 0.0470(2) Uani 1 1 d . . .
Fe5 Fe 1.20690(3) 0.25919(3) 0.15770(2) 0.04287(19) Uani 1 1 d . . .
Fe6 Fe 0.65205(3) 0.21150(3) 0.13946(2) 0.04601(19) Uani 1 1 d . . .
Fe7 Fe 0.56992(3) 0.21725(3) 0.23237(2) 0.04308(19) Uani 1 1 d . . .
Fe8 Fe 1.25659(3) 0.15338(3) 0.26262(2) 0.0478(2) Uani 1 1 d . . .
Fe9 Fe 0.89081(3) 0.31478(3) 0.69059(2) 0.0466(2) Uani 1 1 d . . .
Fe10 Fe 1.24682(3) 0.28231(3) 0.25811(3) 0.0484(2) Uani 1 1 d . . .
Fe11 Fe 0.89500(3) 0.18893(3) 0.69203(2) 0.0478(2) Uani 1 1 d . . .
Fe12 Fe 0.69810(3) 0.10237(3) 0.24155(3) 0.04406(19) Uani 1 1 d . . .
O1 O 0.85152(12) 0.26785(12) 0.69269(9) 0.0412(8) Uani 1 1 d . . .
O2 O 0.61580(11) 0.79249(11) 0.19000(9) 0.0298(7) Uani 1 1 d . . .
O3 O 1.23781(11) 0.23167(12) 0.22567(10) 0.0437(8) Uani 1 1 d . . .
O4 O 0.63968(11) 0.17659(11) 0.20400(10) 0.0378(8) Uani 1 1 d . . .
S1 S 0.99724(7) 0.19528(7) 0.74886(6) 0.0696(4) Uani 1 1 d . . .
O5 O 0.96182(13) 0.16697(14) 0.73957(11) 0.0621(10) Uani 1 1 d . . .
O6 O 0.95668(13) 0.25741(14) 0.74119(11) 0.0576(9) Uani 1 1 d . . .
O7 O 1.02271(18) 0.17110(18) 0.79944(15) 0.1164(16) Uani 1 1 d . . .
O8 O 1.03971(15) 0.18944(16) 0.71346(17) 0.0989(14) Uani 1 1 d . . .
S2 S 0.78894(7) 0.37927(8) 0.75211(6) 0.0727(5) Uani 1 1 d . . .
O9 O 0.76232(14) 0.34348(15) 0.74140(11) 0.0662(10) Uani 1 1 d . . .
O10 O 0.85136(14) 0.35161(15) 0.74237(11) 0.0646(10) Uani 1 1 d . . .
O11 O 0.76072(18) 0.43685(18) 0.71973(17) 0.1102(15) Uani 1 1 d . . .
O12 O 0.78640(18) 0.3771(2) 0.80391(15) 0.1251(18) Uani 1 1 d . . .
S3 S 0.79705(7) 0.17203(7) 0.75584(6) 0.0723(5) Uani 1 1 d . . .
O13 O 0.85865(13) 0.15591(13) 0.74521(11) 0.0560(9) Uani 1 1 d . . .
O14 O 0.76571(14) 0.23677(15) 0.74323(11) 0.0662(10) Uani 1 1 d . . .
O15 O 0.77086(16) 0.15207(19) 0.72403(16) 0.1048(14) Uani 1 1 d . . .
O16 O 0.79508(18) 0.14978(18) 0.80692(15) 0.1229(17) Uani 1 1 d . . .
S4 S 0.56696(5) 0.88073(6) 0.27188(5) 0.0436(3) Uani 1 1 d . . .
O17 O 0.53148(11) 0.86494(11) 0.24338(10) 0.0385(8) Uani 1 1 d . . .
O18 O 0.62614(12) 0.85957(13) 0.25399(11) 0.0476(9) Uani 1 1 d . . .
O19 O 0.54199(14) 0.94312(14) 0.26104(13) 0.0716(11) Uani 1 1 d . . .
O20 O 0.57156(15) 0.85323(16) 0.32306(12) 0.0760(11) Uani 1 1 d . . .
S5 S 0.69862(6) 0.85509(6) 0.12099(5) 0.0447(3) Uani 1 1 d . . .
O21 O 0.65349(12) 0.84353(12) 0.10035(9) 0.0408(8) Uani 1 1 d . . .
O22 O 0.69049(12) 0.84975(12) 0.17467(10) 0.0422(8) Uani 1 1 d . . .
O23 O 0.75627(13) 0.81323(15) 0.11536(12) 0.0666(10) Uani 1 1 d . . .
O24 O 0.68698(14) 0.91416(14) 0.09724(11) 0.0633(10) Uani 1 1 d . . .
S6 S 0.48759(5) 0.85020(5) 0.10798(4) 0.0389(3) Uani 1 1 d . . .
O25 O 0.54689(11) 0.83979(12) 0.09273(9) 0.0383(8) Uani 1 1 d . . .
O26 O 0.49053(11) 0.84952(12) 0.16167(9) 0.0371(8) Uani 1 1 d . . .
O27 O 0.47499(13) 0.80427(14) 0.10396(11) 0.0564(9) Uani 1 1 d . . .
O28 O 0.44597(12) 0.90691(14) 0.08033(10) 0.0557(9) Uani 1 1 d . . .
S7 S 1.27097(7) 0.33874(8) 0.15020(6) 0.0693(4) Uani 1 1 d . . .
O29 O 1.25461(13) 0.29919(14) 0.13288(11) 0.0552(9) Uani 1 1 d . . .
O30 O 1.28380(13) 0.31537(14) 0.20498(13) 0.0594(10) Uani 1 1 d . . .
O31 O 1.22384(18) 0.39635(16) 0.13786(14) 0.0946(13) Uani 1 1 d . . .
O32 O 1.32251(18) 0.33627(19) 0.12877(14) 0.1016(14) Uani 1 1 d . . .
S8 S 1.35566(7) 0.16545(8) 0.31788(7) 0.0793(5) Uani 1 1 d . . .
O33 O 1.32371(14) 0.22822(15) 0.29452(13) 0.0713(11) Uani 1 1 d . . .
O34 O 1.33391(13) 0.13521(14) 0.29184(13) 0.0718(11) Uani 1 1 d . . .
O35 O 1.34494(18) 0.15451(18) 0.36693(15) 0.0984(14) Uani 1 1 d . . .
O36 O 1.41809(14) 0.14686(18) 0.31077(17) 0.1126(16) Uani 1 1 d . . .
S9 S 1.28337(6) 0.12839(6) 0.15648(6) 0.0596(4) Uani 1 1 d . . .
O39 O 1.29461(13) 0.11523(13) 0.21118(12) 0.0617(10) Uani 1 1 d . . .
O40 O 1.26225(13) 0.19190(14) 0.13616(11) 0.0535(9) Uani 1 1 d . . .
O41 O 1.33688(16) 0.09794(15) 0.13788(13) 0.0878(13) Uani 1 1 d . . .
O42 O 1.23825(17) 0.11353(17) 0.14565(14) 0.0954(13) Uani 1 1 d . . .
S10 S 0.72254(7) 0.08005(6) 0.13444(6) 0.0620(4) Uani 1 1 d . . .
O43 O 0.71190(13) 0.06427(12) 0.18741(11) 0.0517(9) Uani 1 1 d . . .
O44 O 0.68114(14) 0.14242(14) 0.11308(11) 0.0588(9) Uani 1 1 d . . .
O45 O 0.78077(15) 0.07240(16) 0.13137(14) 0.0861(12) Uani 1 1 d . . .
O46 O 0.70768(16) 0.04629(15) 0.10942(13) 0.0841(12) Uani 1 1 d . . .
S11 S 0.58785(6) 0.08829(6) 0.28649(6) 0.0542(4) Uani 1 1 d . . .
O47 O 0.64535(13) 0.06716(12) 0.26599(11) 0.0498(9) Uani 1 1 d . . .
O48 O 0.55302(13) 0.14994(14) 0.25782(12) 0.0628(10) Uani 1 1 d . . .
O49 O 0.59533(16) 0.08345(16) 0.33837(13) 0.0828(12) Uani 1 1 d . . .
O50 O 0.55880(14) 0.05602(14) 0.27611(13) 0.0723(11) Uani 1 1 d . . .
S12 S 0.52016(8) 0.23501(13) 0.12491(7) 0.1347(10) Uani 1 1 d . . .
O51 O 0.57456(14) 0.23492(15) 0.10661(11) 0.0628(10) Uani 1 1 d . . .
O52 O 0.51451(13) 0.24324(14) 0.17343(12) 0.0599(10) Uani 1 1 d . . .
O53 O 0.5286(3) 0.1679(3) 0.1340(3) 0.223(4) Uani 1 1 d . . .
O54 O 0.47379(17) 0.2674(2) 0.09147(14) 0.1196(18) Uani 1 1 d . . .
O55 O 0.75466(14) 0.26876(16) 0.63874(12) 0.0660(11) Uani 1 1 d . . .
O56 O 0.83983(15) 0.19340(15) 0.64023(11) 0.0610(10) Uani 1 1 d . . .
O57 O 0.61160(15) 0.20241(15) 0.29758(12) 0.0574(10) Uani 1 1 d . . .
O58 O 0.69736(14) 0.12519(14) 0.30466(12) 0.0551(9) Uani 1 1 d . . .
C1 C 0.6603(3) 0.1653(2) 0.32004(19) 0.0529(14) Uani 1 1 d . . .
C2 C 0.6738(2) 0.1692(3) 0.3698(2) 0.0736(18) Uani 1 1 d . . .
C3 C 0.7341(5) 0.1344(5) 0.3893(4) 0.060(3) Uiso 0.50 1 d P . .
C3' C 0.7163(5) 0.1210(5) 0.4054(4) 0.058(3) Uiso 0.50 1 d P . .
C4 C 0.7485(5) 0.1409(5) 0.4361(4) 0.063(4) Uiso 0.50 1 d P . .
C4' C 0.7294(6) 0.1264(6) 0.4516(5) 0.098(5) Uiso 0.50 1 d P . .
C5 C 0.7115(6) 0.1892(6) 0.4509(5) 0.068(4) Uiso 0.50 1 d P . .
C5' C 0.6981(5) 0.1745(5) 0.4666(4) 0.049(3) Uiso 0.50 1 d P . .
C6 C 0.6557(6) 0.2296(6) 0.4258(5) 0.060(4) Uiso 0.50 1 d P . .
C6' C 0.6486(6) 0.2109(7) 0.4391(6) 0.082(5) Uiso 0.50 1 d P . .
C7 C 0.6367(3) 0.2151(3) 0.3857(2) 0.101(2) Uani 1 1 d . . .
C8 C 0.7880(3) 0.2254(3) 0.62487(19) 0.0627(16) Uani 1 1 d . . .
C9 C 0.7634(2) 0.2111(3) 0.5851(2) 0.083(2) Uani 1 1 d . . .
C10 C 0.7158(5) 0.2559(6) 0.5541(5) 0.083(4) Uiso 0.50 1 d P . .
C10' C 0.7048(5) 0.2308(5) 0.5748(4) 0.059(3) Uiso 0.50 1 d P . .
C11 C 0.6954(6) 0.2458(6) 0.5089(5) 0.093(4) Uiso 0.50 1 d P . .
C11' C 0.6831(4) 0.2199(5) 0.5348(4) 0.058(3) Uiso 0.50 1 d P . .
C12 C 0.7271(6) 0.1967(6) 0.4985(4) 0.059(4) Uiso 0.50 1 d P . .
C12' C 0.7199(6) 0.1791(6) 0.5148(5) 0.071(4) Uiso 0.50 1 d P . .
C13 C 0.7863(7) 0.1611(7) 0.5169(6) 0.117(5) Uiso 0.50 1 d P . .
C13' C 0.7677(5) 0.1433(5) 0.5381(4) 0.063(3) Uiso 0.50 1 d P . .
C14 C 0.8014(6) 0.1714(6) 0.5644(5) 0.081(4) Uiso 0.50 1 d P . .
C14' C 0.7831(6) 0.1534(6) 0.5790(5) 0.097(5) Uiso 0.50 1 d P . .
O59 O 0.75248(14) 0.37202(14) 0.63567(11) 0.0584(10) Uani 1 1 d . . .
O60 O 0.83463(14) 0.38226(14) 0.63680(11) 0.0558(9) Uani 1 1 d . . .
O61 O 0.58643(13) 0.74171(12) 0.28689(10) 0.0431(8) Uani 1 1 d . . .
O62 O 0.67487(13) 0.73802(13) 0.28964(10) 0.0466(9) Uani 1 1 d . . .
C15 C 0.6372(2) 0.7231(2) 0.30749(17) 0.0425(13) Uani 1 1 d . . .
C16 C 0.6530(2) 0.6790(2) 0.35662(17) 0.0502(14) Uani 1 1 d . . .
C17 C 0.7061(3) 0.6587(3) 0.3816(2) 0.125(3) Uani 1 1 d . . .
H17A H 0.7308 0.6743 0.3682 0.150 Uiso 1 1 calc R . .
C18 C 0.7244(3) 0.6168(3) 0.4250(2) 0.121(3) Uani 1 1 d . . .
H18A H 0.7615 0.6033 0.4400 0.145 Uiso 1 1 calc R . .
C19 C 0.6896(2) 0.5945(2) 0.44645(18) 0.0634(16) Uani 1 1 d . . .
C20 C 0.6365(3) 0.6150(3) 0.4213(2) 0.102(2) Uani 1 1 d . . .
H20A H 0.6115 0.6000 0.4349 0.123 Uiso 1 1 calc R . .
C21 C 0.6187(2) 0.6562(3) 0.3774(2) 0.080(2) Uani 1 1 d . . .
H21A H 0.5822 0.6685 0.3617 0.095 Uiso 1 1 calc R . .
C22 C 0.7835(3) 0.3972(2) 0.62034(18) 0.0530(15) Uani 1 1 d . . .
C23 C 0.7571(2) 0.4500(2) 0.57768(17) 0.0539(15) Uani 1 1 d . . .
C24 C 0.7070(3) 0.4649(3) 0.5520(2) 0.107(2) Uani 1 1 d . . .
H24A H 0.6867 0.4436 0.5630 0.128 Uiso 1 1 calc R . .
C25 C 0.6841(3) 0.5114(3) 0.5090(2) 0.113(3) Uani 1 1 d . . .
H25A H 0.6507 0.5183 0.4911 0.136 Uiso 1 1 calc R . .
C26 C 0.7099(2) 0.5464(3) 0.49316(19) 0.0674(16) Uani 1 1 d . . .
C27 C 0.7609(2) 0.5326(3) 0.5223(2) 0.085(2) Uani 1 1 d . . .
H27A H 0.7794 0.5559 0.5135 0.102 Uiso 1 1 calc R . .
C28 C 0.7839(3) 0.4852(3) 0.56357(19) 0.0769(18) Uani 1 1 d . . .
H28A H 0.8175 0.4772 0.5818 0.092 Uiso 1 1 calc R . .
O63 O 0.93925(14) 0.28952(16) 0.63553(11) 0.0576(10) Uani 1 1 d . . .
O64 O 0.94012(14) 0.20624(16) 0.63548(12) 0.0640(10) Uani 1 1 d . . .
O65 O 1.21955(14) 0.17272(15) 0.32371(12) 0.0611(10) Uani 1 1 d . . .
O66 O 1.20795(14) 0.26130(17) 0.31831(12) 0.0613(10) Uani 1 1 d . . .
C29 C 1.2026(2) 0.2173(3) 0.3390(2) 0.0603(16) Uani 1 1 d . . .
C30 C 1.1734(2) 0.2171(3) 0.3845(2) 0.0626(16) Uani 1 1 d . . .
C31 C 1.1657(3) 0.1720(3) 0.4095(3) 0.125(3) Uani 1 1 d . . .
H31A H 1.1804 0.1391 0.3982 0.150 Uiso 1 1 calc R . .
C32 C 1.1365(4) 0.1718(3) 0.4519(3) 0.148(4) Uani 1 1 d . . .
H32A H 1.1333 0.1389 0.4688 0.177 Uiso 1 1 calc R . .
C33 C 1.1125(3) 0.2205(3) 0.4687(2) 0.0756(18) Uani 1 1 d . . .
C34 C 1.1214(3) 0.2652(3) 0.4435(3) 0.115(3) Uani 1 1 d . . .
H34A H 1.1069 0.2984 0.4542 0.138 Uiso 1 1 calc R . .
C35 C 1.1511(3) 0.2639(3) 0.4023(2) 0.109(3) Uani 1 1 d . . .
H35A H 1.1560 0.2961 0.3863 0.131 Uiso 1 1 calc R . .
C36 C 0.9567(2) 0.2452(2) 0.62153(16) 0.0513(14) Uani 1 1 d . . .
C37 C 0.9999(2) 0.2355(3) 0.58448(19) 0.0622(16) Uani 1 1 d . . .
C38 C 1.0166(3) 0.1908(3) 0.5632(2) 0.094(2) Uani 1 1 d . . .
H38A H 1.0033 0.1632 0.5739 0.113 Uiso 1 1 calc R . .
C39 C 1.0526(3) 0.1861(3) 0.5265(2) 0.110(3) Uani 1 1 d . . .
H39A H 1.0617 0.1563 0.5119 0.132 Uiso 1 1 calc R . .
C40 C 1.0757(3) 0.2235(3) 0.5107(2) 0.0763(18) Uani 1 1 d . . .
C41 C 1.0625(3) 0.2657(3) 0.5340(2) 0.112(3) Uani 1 1 d . . .
H41A H 1.0788 0.2911 0.5254 0.135 Uiso 1 1 calc R . .
C42 C 1.0249(3) 0.2711(3) 0.5703(2) 0.101(2) Uani 1 1 d . . .
H42A H 1.0166 0.3003 0.5856 0.121 Uiso 1 1 calc R . .
O67 O 0.73317(15) 0.19491(16) 0.15881(13) 0.0626(10) Uani 1 1 d . . .
O68 O 0.76516(13) 0.12090(15) 0.22685(13) 0.0583(10) Uani 1 1 d . . .
O69 O 1.17980(13) 0.15853(14) 0.24191(12) 0.0559(9) Uani 1 1 d . . .
O70 O 1.14870(13) 0.22727(15) 0.17076(12) 0.0559(10) Uani 1 1 d . . .
C43 C 0.7714(2) 0.1572(3) 0.1929(2) 0.0564(15) Uani 1 1 d . . .
C44 C 0.8287(2) 0.1594(3) 0.1930(2) 0.0712(17) Uani 1 1 d . . .
C45 C 0.8727(3) 0.1211(3) 0.2263(3) 0.136(3) Uani 1 1 d . . .
H45A H 0.8693 0.0915 0.2497 0.163 Uiso 1 1 calc R . .
C46 C 0.9246(3) 0.1261(4) 0.2258(3) 0.156(4) Uani 1 1 d . . .
H46A H 0.9544 0.1001 0.2504 0.187 Uiso 1 1 calc R . .
C47 C 0.9338(3) 0.1655(3) 0.1922(2) 0.086(2) Uani 1 1 d . . .
C48 C 0.8887(3) 0.2040(4) 0.1599(3) 0.146(4) Uani 1 1 d . . .
H48A H 0.8916 0.2349 0.1379 0.175 Uiso 1 1 calc R . .
C49 C 0.8370(3) 0.1996(3) 0.1578(3) 0.142(3) Uani 1 1 d . . .
H49A H 0.8082 0.2244 0.1321 0.171 Uiso 1 1 calc R . .
C50 C 1.1443(2) 0.1897(3) 0.2044(2) 0.0526(15) Uani 1 1 d . . .
C51 C 1.0913(2) 0.1812(3) 0.2010(2) 0.0627(16) Uani 1 1 d . . .
C52 C 1.0822(3) 0.1433(3) 0.2363(3) 0.110(3) Uani 1 1 d . . .
H52A H 1.1094 0.1212 0.2636 0.132 Uiso 1 1 calc R . .
C53 C 1.0319(3) 0.1365(3) 0.2326(3) 0.127(3) Uani 1 1 d . . .
H53A H 1.0277 0.1082 0.2571 0.152 Uiso 1 1 calc R . .
C54 C 0.9893(3) 0.1691(3) 0.1954(3) 0.090(2) Uani 1 1 d . . .
C55 C 1.0005(3) 0.2070(3) 0.1600(3) 0.147(4) Uani 1 1 d . . .
H55A H 0.9732 0.2299 0.1328 0.177 Uiso 1 1 calc R . .
C56 C 1.0513(3) 0.2134(3) 0.1624(3) 0.127(3) Uani 1 1 d . . .
H56A H 1.0570 0.2400 0.1372 0.152 Uiso 1 1 calc R . .
O71 O 0.74041(12) 0.72659(12) 0.21119(11) 0.0468(9) Uani 1 1 d . . .
O72 O 0.70856(12) 0.71974(12) 0.14079(11) 0.0430(8) Uani 1 1 d . . .
O73 O 1.16767(13) 0.34834(14) 0.23110(12) 0.0578(10) Uani 1 1 d . . .
O74 O 1.14058(13) 0.33382(14) 0.16313(12) 0.0577(10) Uani 1 1 d . . .
C57 C 0.74618(19) 0.70549(19) 0.1749(2) 0.0407(12) Uani 1 1 d . . .
C58 C 0.8054(2) 0.6562(2) 0.17465(18) 0.0477(13) Uani 1 1 d . . .
C59 C 0.8162(2) 0.6285(2) 0.13928(19) 0.0718(18) Uani 1 1 d . . .
H59A H 0.7875 0.6405 0.1139 0.086 Uiso 1 1 calc R . .
C60 C 0.8702(2) 0.5819(2) 0.1404(2) 0.084(2) Uani 1 1 d . . .
H60A H 0.8765 0.5623 0.1164 0.101 Uiso 1 1 calc R . .
C61 C 0.9141(2) 0.5646(2) 0.1766(2) 0.0691(17) Uani 1 1 d . . .
C62 C 0.9028(2) 0.5944(3) 0.2115(2) 0.125(3) Uani 1 1 d . . .
H62A H 0.9317 0.5833 0.2364 0.151 Uiso 1 1 calc R . .
C63 C 0.8496(2) 0.6403(3) 0.2105(2) 0.110(3) Uani 1 1 d . . .
H63A H 0.8435 0.6607 0.2339 0.132 Uiso 1 1 calc R . .
C64 C 1.13338(19) 0.3618(2) 0.19407(17) 0.0500(13) Uani 1 1 d . . .
C65 C 1.0778(2) 0.4152(2) 0.1880(2) 0.0588(16) Uani 1 1 d . . .
C66 C 1.0372(3) 0.4329(3) 0.1522(2) 0.108(3) Uani 1 1 d . . .
H66A H 1.0446 0.4123 0.1288 0.130 Uiso 1 1 calc R . .
C67 C 0.9833(3) 0.4810(3) 0.1471(3) 0.145(4) Uani 1 1 d . . .
H67A H 0.9553 0.4905 0.1219 0.174 Uiso 1 1 calc R . .
C68 C 0.9721(2) 0.5135(2) 0.1788(2) 0.0754(18) Uani 1 1 d . . .
C69 C 1.0137(3) 0.4962(3) 0.2156(3) 0.145(4) Uani 1 1 d . . .
H69A H 1.0070 0.5174 0.2385 0.175 Uiso 1 1 calc R . .
C70 C 1.0668(3) 0.4472(3) 0.2202(3) 0.134(3) Uani 1 1 d . . .
H70A H 1.0949 0.4367 0.2457 0.161 Uiso 1 1 calc R . .
O75 O 0.60365(13) 0.71788(12) 0.13865(11) 0.0418(8) Uani 1 1 d . . .
O76 O 0.55122(12) 0.72522(12) 0.20346(11) 0.0408(8) Uani 1 1 d . . .
O77 O 0.62692(16) 0.28997(14) 0.15007(12) 0.0628(10) Uani 1 1 d . . .
O78 O 0.57239(15) 0.29372(14) 0.21341(13) 0.0614(10) Uani 1 1 d . . .
C71 C 0.5968(2) 0.3144(2) 0.1810(2) 0.0530(15) Uani 1 1 d . . .
C72 C 0.5911(2) 0.3728(2) 0.1789(2) 0.0574(15) Uani 1 1 d . . .
C73 C 0.5532(3) 0.4070(3) 0.2046(2) 0.107(3) Uani 1 1 d . . .
H73A H 0.5298 0.3937 0.2239 0.129 Uiso 1 1 calc R . .
C74 C 0.5480(3) 0.4606(3) 0.2032(3) 0.133(3) Uani 1 1 d . . .
H74A H 0.5209 0.4831 0.2208 0.159 Uiso 1 1 calc R . .
C75 C 0.5828(3) 0.4811(2) 0.1758(2) 0.0751(18) Uani 1 1 d . . .
C76 C 0.6176(3) 0.4485(3) 0.1485(3) 0.123(3) Uani 1 1 d . . .
H76A H 0.6399 0.4622 0.1280 0.148 Uiso 1 1 calc R . .
C77 C 0.6217(3) 0.3947(3) 0.1499(3) 0.113(3) Uani 1 1 d . . .
H77A H 0.6464 0.3736 0.1302 0.136 Uiso 1 1 calc R . .
C78 C 0.5760(2) 0.7011(2) 0.17062(19) 0.0389(12) Uani 1 1 d . . .
C79 C 0.5757(2) 0.6459(2) 0.17178(19) 0.0524(14) Uani 1 1 d . . .
C80 C 0.5559(2) 0.6177(2) 0.2094(2) 0.0695(17) Uani 1 1 d . . .
H80A H 0.5407 0.6347 0.2346 0.083 Uiso 1 1 calc R . .
C81 C 0.5575(3) 0.5648(2) 0.2116(2) 0.084(2) Uani 1 1 d . . .
H81A H 0.5444 0.5466 0.2383 0.100 Uiso 1 1 calc R . .
C82 C 0.5783(3) 0.5396(2) 0.1745(2) 0.0746(18) Uani 1 1 d . . .
C83 C 0.5962(3) 0.5685(3) 0.1349(2) 0.116(3) Uani 1 1 d . . .
H83A H 0.6102 0.5522 0.1091 0.139 Uiso 1 1 calc R . .
C84 C 0.5937(3) 0.6219(2) 0.1335(2) 0.095(2) Uani 1 1 d . . .
H84A H 0.6043 0.6416 0.1059 0.115 Uiso 1 1 calc R . .
N1 N 0.9419(2) 0.1004(2) 0.68431(16) 0.0698(14) Uani 1 1 d . . .
C85 C 0.9151(3) 0.0683(3) 0.6830(2) 0.085(2) Uani 1 1 d . . .
H85A H 0.8765 0.0822 0.6893 0.102 Uiso 1 1 calc R . .
C86 C 0.9418(4) 0.0148(4) 0.6727(3) 0.127(3) Uani 1 1 d . . .
H86A H 0.9214 -0.0061 0.6716 0.152 Uiso 1 1 calc R . .
C87 C 0.9996(5) -0.0061(4) 0.6642(3) 0.141(4) Uani 1 1 d . . .
H87A H 1.0188 -0.0412 0.6566 0.170 Uiso 1 1 calc R . .
C88 C 1.0268(4) 0.0247(4) 0.6670(3) 0.133(3) Uani 1 1 d . . .
H88A H 1.0659 0.0106 0.6623 0.159 Uiso 1 1 calc R . .
C89 C 0.9975(3) 0.0782(3) 0.6769(2) 0.095(2) Uani 1 1 d . . .
H89A H 1.0178 0.0991 0.6784 0.113 Uiso 1 1 calc R . .
N2 N 0.9346(2) 0.3705(2) 0.68353(15) 0.0599(12) Uani 1 1 d . . .
C90 C 0.9925(3) 0.3478(3) 0.6801(2) 0.0806(19) Uani 1 1 d . . .
H90A H 1.0136 0.3087 0.6824 0.097 Uiso 1 1 calc R . .
C91 C 1.0207(3) 0.3833(4) 0.6728(2) 0.109(2) Uani 1 1 d . . .
H91A H 1.0602 0.3681 0.6696 0.131 Uiso 1 1 calc R . .
C92 C 0.9888(4) 0.4413(4) 0.6706(3) 0.115(3) Uani 1 1 d . . .
H92A H 1.0070 0.4651 0.6661 0.137 Uiso 1 1 calc R . .
C93 C 0.9297(4) 0.4640(3) 0.6751(3) 0.105(2) Uani 1 1 d . . .
H93A H 0.9077 0.5027 0.6737 0.126 Uiso 1 1 calc R . .
C94 C 0.9044(3) 0.4267(3) 0.6818(2) 0.0766(18) Uani 1 1 d . . .
H94A H 0.8649 0.4412 0.6852 0.092 Uiso 1 1 calc R . .
N3 N 0.67294(19) 0.3412(2) 0.68835(17) 0.0637(13) Uani 1 1 d . . .
C95 C 0.6434(3) 0.3951(4) 0.6895(2) 0.103(2) Uani 1 1 d . . .
H95A H 0.6624 0.4172 0.6907 0.124 Uiso 1 1 calc R . .
C96 C 0.5810(4) 0.4199(4) 0.6889(3) 0.143(3) Uani 1 1 d . . .
H96A H 0.5591 0.4585 0.6883 0.171 Uiso 1 1 calc R . .
C97 C 0.5548(4) 0.3847(5) 0.6892(4) 0.147(4) Uani 1 1 d . . .
H97A H 0.5148 0.3994 0.6891 0.176 Uiso 1 1 calc R . .
C98 C 0.5845(3) 0.3337(3) 0.6895(3) 0.156(4) Uani 1 1 d . . .
H98A H 0.5674 0.3096 0.6894 0.187 Uiso 1 1 calc R . .
C99 C 0.6451(3) 0.3130(3) 0.6900(2) 0.102(2) Uani 1 1 d . . .
H99A H 0.6666 0.2740 0.6917 0.122 Uiso 1 1 calc R . .
N4 N 1.2735(2) 0.0647(2) 0.3055(2) 0.0759(15) Uani 1 1 d . . .
C100 C 1.2995(4) 0.0420(4) 0.3512(3) 0.135(3) Uani 1 1 d . . .
H10A H 1.3133 0.0608 0.3670 0.163 Uiso 1 1 calc R . .
C101 C 1.3044(6) -0.0178(5) 0.3752(4) 0.234(7) Uani 1 1 d . . .
H10B H 1.3199 -0.0345 0.4080 0.280 Uiso 1 1 calc R . .
C102 C 1.2888(9) -0.0481(7) 0.3543(7) 0.267(10) Uani 1 1 d . . .
H10C H 1.2928 -0.0843 0.3716 0.320 Uiso 1 1 calc R . .
C103 C 1.2660(5) -0.0236(5) 0.3049(4) 0.174(5) Uani 1 1 d . . .
H10D H 1.2563 -0.0438 0.2874 0.208 Uiso 1 1 calc R . .
C104 C 1.2585(3) 0.0322(3) 0.2827(3) 0.114(3) Uani 1 1 d . . .
H10E H 1.2422 0.0490 0.2501 0.137 Uiso 1 1 calc R . .
N5 N 1.24830(18) 0.3452(2) 0.2953(2) 0.0625(13) Uani 1 1 d . . .
C105 C 1.2373(2) 0.3986(3) 0.2683(2) 0.0773(19) Uani 1 1 d . . .
H10F H 1.2316 0.4072 0.2342 0.093 Uiso 1 1 calc R . .
C106 C 1.2340(3) 0.4413(3) 0.2885(3) 0.105(3) Uani 1 1 d . . .
H10G H 1.2235 0.4786 0.2687 0.125 Uiso 1 1 calc R . .
C107 C 1.2461(4) 0.4282(4) 0.3366(4) 0.119(3) Uani 1 1 d . . .
H10H H 1.2468 0.4557 0.3506 0.143 Uiso 1 1 calc R . .
C108 C 1.2576(3) 0.3745(4) 0.3661(3) 0.111(3) Uani 1 1 d . . .
H10I H 1.2647 0.3655 0.4001 0.133 Uiso 1 1 calc R . .
C109 C 1.2583(2) 0.3331(3) 0.3433(2) 0.085(2) Uani 1 1 d . . .
H10J H 1.2661 0.2964 0.3627 0.102 Uiso 1 1 calc R . .
N6 N 1.16720(17) 0.2900(2) 0.08138(15) 0.0540(12) Uani 1 1 d . . .
C110 C 1.1566(2) 0.2565(3) 0.0608(2) 0.0679(17) Uani 1 1 d . . .
H11A H 1.1653 0.2194 0.0799 0.082 Uiso 1 1 calc R . .
C111 C 1.1334(3) 0.2724(4) 0.0130(3) 0.112(3) Uani 1 1 d . . .
H11B H 1.1252 0.2478 0.0001 0.134 Uiso 1 1 calc R . .
C112 C 1.1229(3) 0.3274(4) -0.0153(3) 0.124(3) Uani 1 1 d . . .
H11C H 1.1081 0.3397 -0.0482 0.149 Uiso 1 1 calc R . .
C113 C 1.1333(3) 0.3621(3) 0.0037(3) 0.119(3) Uani 1 1 d . . .
H11D H 1.1257 0.3990 -0.0153 0.143 Uiso 1 1 calc R . .
C114 C 1.1565(2) 0.3424(3) 0.0539(2) 0.0785(18) Uani 1 1 d . . .
H11E H 1.1644 0.3666 0.0677 0.094 Uiso 1 1 calc R . .
N7 N 0.76696(19) 0.01848(19) 0.2839(2) 0.0614(13) Uani 1 1 d . . .
C115 C 0.8135(3) -0.0102(3) 0.2633(2) 0.0794(19) Uani 1 1 d . . .
H11F H 0.8177 0.0064 0.2311 0.095 Uiso 1 1 calc R . .
C116 C 0.8553(3) -0.0634(4) 0.2880(4) 0.120(3) Uani 1 1 d . . .
H11G H 0.8870 -0.0825 0.2720 0.144 Uiso 1 1 calc R . .
C117 C 0.8520(4) -0.0885(4) 0.3340(4) 0.124(4) Uani 1 1 d . . .
H11H H 0.8811 -0.1249 0.3501 0.148 Uiso 1 1 calc R . .
C118 C 0.8055(4) -0.0606(3) 0.3579(3) 0.114(3) Uani 1 1 d . . .
H11I H 0.8022 -0.0770 0.3904 0.137 Uiso 1 1 calc R . .
C119 C 0.7625(3) -0.0053(3) 0.3303(3) 0.085(2) Uani 1 1 d . . .
H11J H 0.7304 0.0147 0.3453 0.102 Uiso 1 1 calc R . .
N8 N 0.49317(14) 0.26283(17) 0.26423(14) 0.0559(11) Uiso 1 1 d G . .
C120 C 0.48317(19) 0.23493(17) 0.31005(15) 0.136(3) Uiso 1 1 d G . .
H120 H 0.5103 0.1973 0.3254 0.163 Uiso 1 1 calc R . .
C121 C 0.4351(3) 0.2606(3) 0.33346(16) 0.171(3) Uiso 1 1 d G . .
H121 H 0.4284 0.2454 0.3652 0.205 Uiso 1 1 calc R . .
C122 C 0.38997(17) 0.3250(3) 0.2939(3) 0.189(4) Uiso 1 1 d G . .
H122 H 0.3553 0.3484 0.3041 0.227 Uiso 1 1 calc R . .
C123 C 0.4012(2) 0.3407(2) 0.2545(2) 0.70(2) Uiso 1 1 d G . .
H123 H 0.3717 0.3733 0.2335 0.838 Uiso 1 1 calc R . .
C124 C 0.4586(2) 0.3138(2) 0.23377(15) 0.445(11) Uiso 1 1 d G . .
H124 H 0.4683 0.3306 0.2040 0.534 Uiso 1 1 calc R . .
N9 N 0.6674(2) 0.2536(2) 0.06694(17) 0.0677(14) Uani 1 1 d . . .
C125 C 0.6281(4) 0.3062(4) 0.0395(3) 0.106(2) Uani 1 1 d . . .
H12A H 0.5940 0.3250 0.0530 0.127 Uiso 1 1 calc R . .
C126 C 0.6347(5) 0.3334(5) -0.0057(4) 0.171(5) Uani 1 1 d . . .
H12B H 0.6065 0.3701 -0.0223 0.205 Uiso 1 1 calc R . .
C127 C 0.6821(6) 0.3067(6) -0.0257(4) 0.190(6) Uani 1 1 d . . .
H12C H 0.6866 0.3246 -0.0573 0.228 Uiso 1 1 calc R . .
C128 C 0.7253(5) 0.2529(6) -0.0015(4) 0.169(4) Uani 1 1 d . . .
H12D H 0.7587 0.2341 -0.0158 0.203 Uiso 1 1 calc R . .
C129 C 0.7154(4) 0.2274(3) 0.0477(3) 0.109(2) Uani 1 1 d . . .
H12E H 0.7438 0.1917 0.0660 0.130 Uiso 1 1 calc R . .
N10 N 0.64208(16) 0.76790(15) 0.05095(13) 0.0377(10) Uani 1 1 d . . .
C130 C 0.6880(2) 0.7687(2) 0.02918(18) 0.0509(14) Uani 1 1 d . . .
H13A H 0.7144 0.7744 0.0462 0.061 Uiso 1 1 calc R . .
C131 C 0.6983(2) 0.7616(3) -0.0168(2) 0.0762(19) Uani 1 1 d . . .
H13B H 0.7316 0.7615 -0.0301 0.091 Uiso 1 1 calc R . .
C132 C 0.6600(3) 0.7547(3) -0.0434(2) 0.084(2) Uani 1 1 d . . .
H13C H 0.6661 0.7507 -0.0751 0.101 Uiso 1 1 calc R . .
C133 C 0.6118(3) 0.7537(2) -0.0218(2) 0.0698(17) Uani 1 1 d . . .
H13D H 0.5850 0.7482 -0.0384 0.084 Uiso 1 1 calc R . .
C134 C 0.6040(2) 0.76125(19) 0.02549(17) 0.0500(14) Uani 1 1 d . . .
H13E H 0.5711 0.7616 0.0397 0.060 Uiso 1 1 calc R . .
N11 N 0.74853(18) 0.79117(16) 0.27087(16) 0.0508(11) Uani 1 1 d . . .
C135 C 0.7455(3) 0.7933(3) 0.3166(2) 0.084(2) Uani 1 1 d . . .
H13F H 0.7113 0.7984 0.3309 0.101 Uiso 1 1 calc R . .
C136 C 0.7930(3) 0.7882(3) 0.3452(3) 0.119(3) Uani 1 1 d . . .
H13G H 0.7914 0.7875 0.3783 0.143 Uiso 1 1 calc R . .
C137 C 0.8423(3) 0.7842(3) 0.3214(3) 0.116(3) Uani 1 1 d . . .
H13H H 0.8740 0.7815 0.3387 0.139 Uiso 1 1 calc R . .
C138 C 0.8442(3) 0.7841(3) 0.2739(3) 0.088(2) Uani 1 1 d . . .
H13I H 0.8764 0.7824 0.2577 0.106 Uiso 1 1 calc R . .
C139 C 0.7976(2) 0.7868(2) 0.2500(2) 0.0667(16) Uani 1 1 d . . .
H13J H 0.7996 0.7854 0.2174 0.080 Uiso 1 1 calc R . .
N12 N 0.46774(16) 0.80013(15) 0.25398(14) 0.0398(10) Uani 1 1 d . . .
C140 C 0.4237(2) 0.8005(2) 0.22886(19) 0.0529(14) Uani 1 1 d . . .
H14A H 0.4294 0.7928 0.1983 0.063 Uiso 1 1 calc R . .
C141 C 0.3713(2) 0.8117(2) 0.2463(2) 0.0744(18) Uani 1 1 d . . .
H14B H 0.3417 0.8129 0.2272 0.089 Uiso 1 1 calc R . .
C142 C 0.3620(3) 0.8211(3) 0.2918(3) 0.085(2) Uani 1 1 d . . .
H14C H 0.3261 0.8293 0.3039 0.102 Uiso 1 1 calc R . .
C143 C 0.4067(3) 0.8181(3) 0.3195(2) 0.0815(19) Uani 1 1 d . . .
H14D H 0.4026 0.8222 0.3513 0.098 Uiso 1 1 calc R . .
C144 C 0.4588(2) 0.8088(2) 0.29842(19) 0.0577(15) Uani 1 1 d . . .
H14E H 0.4885 0.8087 0.3164 0.069 Uiso 1 1 calc R . .

loop_
_atom_site_aniso_label
_atom_site_aniso_U_11
_atom_site_aniso_U_22
_atom_site_aniso_U_33
_atom_site_aniso_U_23
_atom_site_aniso_U_13
_atom_site_aniso_U_12
Fe1 0.0304(4) 0.0273(4) 0.0363(4) -0.0104(3) 0.0030(3) -0.0102(3)
Fe2 0.0296(4) 0.0259(4) 0.0356(4) -0.0073(3) 0.0018(3) -0.0105(3)
Fe3 0.0302(4) 0.0333(4) 0.0396(4) -0.0125(3) 0.0007(3) -0.0126(3)
Fe4 0.0416(4) 0.0499(5) 0.0369(4) -0.0074(4) 0.0047(4) -0.0122(4)
Fe5 0.0303(4) 0.0448(5) 0.0524(5) -0.0194(4) 0.0123(3) -0.0130(4)
Fe6 0.0476(5) 0.0453(5) 0.0550(5) -0.0200(4) 0.0033(4) -0.0260(4)
Fe7 0.0396(4) 0.0345(4) 0.0593(5) -0.0185(4) 0.0021(4) -0.0172(4)
Fe8 0.0308(4) 0.0453(5) 0.0571(5) -0.0157(4) 0.0077(4) -0.0074(4)
Fe9 0.0418(4) 0.0502(5) 0.0374(4) -0.0099(4) -0.0015(4) -0.0124(4)
Fe10 0.0311(4) 0.0527(5) 0.0598(5) -0.0261(4) 0.0088(4) -0.0119(4)
Fe11 0.0429(5) 0.0470(5) 0.0415(4) -0.0094(4) 0.0010(4) -0.0112(4)
Fe12 0.0364(4) 0.0359(4) 0.0651(5) -0.0186(4) 0.0023(4) -0.0182(4)
O1 0.0384(19) 0.039(2) 0.0326(17) -0.0023(15) -0.0015(15) -0.0099(16)
O2 0.0287(17) 0.0227(17) 0.0353(17) -0.0072(14) 0.0009(14) -0.0094(14)
O3 0.0283(18) 0.045(2) 0.055(2) -0.0211(17) 0.0094(16) -0.0104(16)
O4 0.0321(18) 0.0299(18) 0.060(2) -0.0171(16) 0.0011(16) -0.0184(15)
S1 0.0477(10) 0.0620(11) 0.0791(12) -0.0060(9) -0.0202(9) -0.0131(9)
O5 0.044(2) 0.059(2) 0.066(2) -0.0011(19) -0.0164(18) -0.0154(19)
O6 0.052(2) 0.049(2) 0.053(2) -0.0121(19) -0.0158(18) -0.0066(19)
O7 0.117(4) 0.091(3) 0.100(3) 0.003(3) -0.075(3) -0.023(3)
O8 0.046(3) 0.083(3) 0.158(4) -0.035(3) 0.018(3) -0.020(2)
S2 0.0720(12) 0.0770(13) 0.0752(12) -0.0448(11) 0.0196(10) -0.0268(11)
O9 0.064(2) 0.074(3) 0.064(2) -0.040(2) 0.023(2) -0.023(2)
O10 0.054(2) 0.080(3) 0.052(2) -0.030(2) 0.0093(19) -0.017(2)
O11 0.090(3) 0.060(3) 0.165(4) -0.037(3) 0.022(3) -0.017(3)
O12 0.118(4) 0.210(5) 0.087(3) -0.105(4) 0.046(3) -0.075(4)
S3 0.0597(11) 0.0581(12) 0.0760(12) 0.0018(10) 0.0173(9) -0.0177(9)
O13 0.053(2) 0.054(2) 0.055(2) -0.0063(18) 0.0058(18) -0.0233(19)
O14 0.060(2) 0.055(3) 0.058(2) 0.003(2) 0.0246(19) -0.015(2)
O15 0.071(3) 0.122(4) 0.141(4) -0.049(3) 0.008(3) -0.054(3)
O16 0.112(4) 0.097(4) 0.094(3) 0.020(3) 0.050(3) -0.017(3)
S4 0.0441(8) 0.0446(9) 0.0519(9) -0.0259(7) 0.0112(7) -0.0220(7)
O17 0.0319(18) 0.0340(19) 0.0535(19) -0.0212(16) 0.0029(15) -0.0130(15)
O18 0.0345(19) 0.054(2) 0.068(2) -0.0358(19) 0.0173(17) -0.0227(17)
O19 0.062(2) 0.043(2) 0.121(3) -0.042(2) 0.015(2) -0.023(2)
O20 0.094(3) 0.113(3) 0.046(2) -0.031(2) 0.021(2) -0.064(3)
S5 0.0454(9) 0.0444(9) 0.0499(9) -0.0113(7) 0.0088(7) -0.0262(7)
O21 0.045(2) 0.047(2) 0.0379(18) -0.0025(16) 0.0029(16) -0.0319(17)
O22 0.048(2) 0.046(2) 0.0384(19) -0.0137(16) 0.0069(16) -0.0254(17)
O23 0.038(2) 0.078(3) 0.087(3) -0.038(2) 0.023(2) -0.021(2)
O24 0.080(3) 0.052(2) 0.066(2) 0.000(2) 0.000(2) -0.045(2)
S6 0.0339(8) 0.0420(8) 0.0356(8) -0.0091(7) -0.0015(6) -0.0132(7)
O25 0.0268(18) 0.0393(19) 0.0379(18) -0.0082(15) 0.0041(15) -0.0067(15)
O26 0.0267(17) 0.0401(19) 0.0356(18) -0.0086(15) 0.0015(14) -0.0080(15)
O27 0.055(2) 0.066(2) 0.061(2) -0.025(2) -0.0009(18) -0.033(2)
O28 0.0348(19) 0.057(2) 0.045(2) -0.0024(18) 0.0006(16) -0.0011(18)
S7 0.0713(12) 0.0776(13) 0.0795(12) -0.0345(11) 0.0300(10) -0.0454(11)
O29 0.054(2) 0.065(2) 0.061(2) -0.026(2) 0.0195(18) -0.035(2)
O30 0.045(2) 0.070(3) 0.078(3) -0.034(2) 0.0121(19) -0.032(2)
O31 0.118(4) 0.053(3) 0.097(3) -0.020(2) 0.021(3) -0.025(3)
O32 0.109(3) 0.150(4) 0.113(3) -0.067(3) 0.064(3) -0.103(3)
S8 0.0537(11) 0.0790(14) 0.0829(13) -0.0162(11) -0.0193(10) -0.0123(10)
O33 0.049(2) 0.058(3) 0.093(3) -0.016(2) -0.017(2) -0.014(2)
O34 0.036(2) 0.064(3) 0.102(3) -0.034(2) -0.012(2) -0.0041(19)
O35 0.108(4) 0.098(4) 0.080(3) -0.012(3) -0.015(3) -0.044(3)
O36 0.026(2) 0.106(4) 0.181(4) -0.039(3) -0.021(3) -0.006(2)
S9 0.0559(10) 0.0535(10) 0.0695(11) -0.0309(9) 0.0242(8) -0.0181(8)
O39 0.057(2) 0.042(2) 0.069(3) -0.023(2) 0.017(2) -0.0025(18)
O40 0.048(2) 0.049(2) 0.057(2) -0.0226(19) 0.0191(18) -0.0136(18)
O41 0.085(3) 0.066(3) 0.091(3) -0.037(2) 0.049(2) -0.009(2)
O42 0.094(3) 0.091(3) 0.122(3) -0.049(3) 0.004(3) -0.050(3)
S10 0.0607(11) 0.0548(11) 0.0827(12) -0.0396(9) 0.0199(9) -0.0262(9)
O43 0.057(2) 0.039(2) 0.066(2) -0.0269(19) 0.0188(19) -0.0224(18)
O44 0.074(3) 0.047(2) 0.064(2) -0.029(2) 0.012(2) -0.028(2)
O45 0.057(3) 0.090(3) 0.110(3) -0.039(3) 0.025(2) -0.028(2)
O46 0.106(3) 0.075(3) 0.098(3) -0.059(2) 0.017(2) -0.046(3)
S11 0.0475(9) 0.0403(9) 0.0778(11) -0.0138(8) 0.0099(8) -0.0240(8)
O47 0.043(2) 0.039(2) 0.073(2) -0.0188(18) 0.0144(18) -0.0218(17)
O48 0.046(2) 0.042(2) 0.099(3) -0.013(2) 0.015(2) -0.0225(19)
O49 0.093(3) 0.100(3) 0.060(3) -0.025(2) 0.015(2) -0.047(3)
O50 0.058(2) 0.063(3) 0.119(3) -0.032(2) 0.019(2) -0.045(2)
S12 0.0533(12) 0.279(3) 0.0911(15) -0.1025(19) 0.0111(11) -0.0642(17)
O51 0.050(2) 0.086(3) 0.052(2) -0.017(2) -0.0067(18) -0.030(2)
O52 0.047(2) 0.072(3) 0.058(2) -0.017(2) -0.0038(18) -0.024(2)
O53 0.329(9) 0.218(7) 0.288(8) -0.187(7) 0.108(7) -0.207(7)
O54 0.063(3) 0.204(5) 0.076(3) -0.029(3) -0.016(3) -0.050(3)
O55 0.048(2) 0.080(3) 0.063(2) -0.033(2) -0.0033(19) -0.015(2)
O56 0.055(2) 0.064(3) 0.051(2) -0.022(2) -0.010(2) -0.011(2)
O57 0.051(2) 0.056(2) 0.062(2) -0.029(2) -0.003(2) -0.015(2)
O58 0.054(2) 0.047(2) 0.065(2) -0.023(2) -0.0048(19) -0.019(2)
C1 0.057(4) 0.049(4) 0.060(4) -0.018(3) -0.003(3) -0.029(3)
C2 0.058(4) 0.079(5) 0.083(4) -0.051(4) -0.008(3) -0.014(4)
C7 0.086(5) 0.116(6) 0.097(5) -0.077(5) -0.008(4) -0.017(4)
C8 0.072(5) 0.073(5) 0.041(4) -0.015(3) -0.008(3) -0.030(4)
C9 0.056(4) 0.091(5) 0.076(4) -0.042(4) -0.009(4) 0.001(4)
O59 0.050(2) 0.054(2) 0.049(2) 0.0122(19) -0.0068(18) -0.018(2)
O60 0.042(2) 0.058(2) 0.053(2) -0.0057(19) -0.0070(19) -0.015(2)
O61 0.035(2) 0.039(2) 0.0389(19) 0.0009(16) -0.0021(16) -0.0084(17)
O62 0.045(2) 0.053(2) 0.041(2) 0.0003(17) -0.0008(17) -0.0283(19)
C15 0.041(3) 0.036(3) 0.041(3) -0.009(3) -0.002(3) -0.010(3)
C16 0.041(3) 0.045(3) 0.046(3) 0.014(3) -0.018(3) -0.016(3)
C17 0.102(5) 0.156(7) 0.091(5) 0.080(5) -0.046(4) -0.095(5)
C18 0.090(5) 0.155(7) 0.081(5) 0.086(5) -0.048(4) -0.083(5)
C19 0.060(4) 0.066(4) 0.043(3) 0.021(3) -0.010(3) -0.028(3)
C20 0.078(5) 0.129(6) 0.078(5) 0.052(4) -0.022(4) -0.069(5)
C21 0.048(4) 0.100(5) 0.073(4) 0.041(4) -0.023(3) -0.051(4)
C22 0.067(4) 0.049(4) 0.029(3) -0.009(3) 0.004(3) -0.015(3)
C23 0.044(3) 0.071(4) 0.034(3) 0.006(3) -0.010(3) -0.024(3)
C24 0.085(5) 0.126(6) 0.085(5) 0.053(4) -0.024(4) -0.069(5)
C25 0.089(5) 0.117(6) 0.103(5) 0.065(5) -0.059(4) -0.068(5)
C26 0.062(4) 0.076(5) 0.052(4) 0.010(3) -0.007(3) -0.034(4)
C27 0.085(5) 0.085(5) 0.072(4) 0.037(4) -0.028(4) -0.058(4)
C28 0.086(5) 0.074(5) 0.054(4) 0.016(3) -0.020(3) -0.038(4)
O63 0.056(2) 0.065(3) 0.050(2) -0.022(2) 0.0141(18) -0.023(2)
O64 0.060(2) 0.063(3) 0.062(2) -0.020(2) 0.021(2) -0.020(2)
O65 0.062(2) 0.061(3) 0.058(2) -0.023(2) 0.0232(19) -0.022(2)
O66 0.061(3) 0.068(3) 0.057(2) -0.028(2) 0.024(2) -0.025(2)
C29 0.042(4) 0.078(5) 0.052(4) -0.020(4) 0.011(3) -0.018(4)
C30 0.061(4) 0.073(5) 0.056(4) -0.024(4) 0.025(3) -0.030(4)
C31 0.176(8) 0.108(6) 0.135(7) -0.076(6) 0.112(6) -0.084(6)
C32 0.219(9) 0.124(7) 0.156(8) -0.077(6) 0.139(7) -0.111(7)
C33 0.085(5) 0.086(5) 0.071(4) -0.034(4) 0.037(4) -0.046(4)
C34 0.173(8) 0.129(7) 0.106(6) -0.084(5) 0.087(6) -0.099(6)
C35 0.167(7) 0.116(6) 0.098(5) -0.068(5) 0.097(5) -0.092(6)
C36 0.050(3) 0.064(4) 0.038(3) -0.014(3) 0.012(3) -0.024(3)
C37 0.064(4) 0.077(5) 0.051(4) -0.023(3) 0.025(3) -0.035(4)
C38 0.119(6) 0.083(5) 0.106(5) -0.052(4) 0.073(5) -0.057(5)
C39 0.139(7) 0.098(6) 0.122(6) -0.063(5) 0.089(5) -0.064(5)
C40 0.087(5) 0.087(5) 0.075(4) -0.039(4) 0.044(4) -0.050(4)
C41 0.145(7) 0.149(7) 0.113(6) -0.082(5) 0.099(5) -0.106(6)
C42 0.127(6) 0.116(6) 0.100(5) -0.066(5) 0.056(5) -0.072(5)
O67 0.047(2) 0.073(3) 0.077(3) -0.018(2) 0.000(2) -0.036(2)
O68 0.043(2) 0.055(3) 0.083(3) -0.006(2) 0.001(2) -0.033(2)
O69 0.036(2) 0.053(2) 0.069(2) -0.003(2) -0.0005(19) -0.0184(19)
O70 0.042(2) 0.067(3) 0.063(2) -0.009(2) 0.0140(19) -0.033(2)
C43 0.044(4) 0.052(4) 0.088(5) -0.032(4) 0.005(4) -0.027(3)
C44 0.051(4) 0.064(4) 0.095(5) 0.001(4) -0.007(4) -0.034(4)
C45 0.067(5) 0.132(7) 0.166(7) 0.072(6) -0.042(5) -0.065(5)
C46 0.055(5) 0.172(8) 0.180(8) 0.079(7) -0.051(5) -0.064(5)
C47 0.073(5) 0.096(5) 0.089(5) 0.022(4) -0.008(4) -0.063(5)
C48 0.096(6) 0.177(8) 0.141(7) 0.082(6) -0.052(5) -0.106(6)
C49 0.074(5) 0.171(8) 0.162(7) 0.061(6) -0.043(5) -0.091(6)
C50 0.027(3) 0.059(4) 0.075(4) -0.030(4) 0.013(3) -0.017(3)
C51 0.031(3) 0.073(4) 0.076(4) -0.002(4) 0.002(3) -0.026(3)
C52 0.067(5) 0.126(6) 0.118(6) 0.037(5) -0.033(4) -0.063(5)
C53 0.084(5) 0.134(7) 0.149(7) 0.047(6) -0.027(5) -0.081(5)
C54 0.060(4) 0.103(6) 0.100(5) 0.017(4) -0.006(4) -0.053(4)
C55 0.095(6) 0.182(9) 0.132(7) 0.080(6) -0.046(5) -0.096(6)
C56 0.075(5) 0.173(8) 0.131(6) 0.033(6) -0.012(5) -0.095(6)
O71 0.0337(19) 0.040(2) 0.056(2) -0.0242(18) -0.0009(17) -0.0007(16)
O72 0.0242(18) 0.038(2) 0.054(2) -0.0144(17) -0.0047(17) -0.0014(16)
O73 0.033(2) 0.056(2) 0.071(2) -0.029(2) 0.0062(19) -0.0018(18)
O74 0.040(2) 0.057(2) 0.068(2) -0.032(2) 0.0045(18) -0.0074(18)
C57 0.027(3) 0.025(3) 0.061(4) -0.012(3) 0.006(3) -0.004(2)
C58 0.038(3) 0.042(3) 0.051(3) -0.020(3) -0.001(3) -0.003(3)
C59 0.046(4) 0.067(4) 0.063(4) -0.031(3) -0.008(3) 0.017(3)
C60 0.060(4) 0.078(5) 0.071(4) -0.034(4) -0.020(3) 0.017(4)
C61 0.036(3) 0.060(4) 0.086(4) -0.039(4) -0.007(3) 0.011(3)
C62 0.046(4) 0.138(6) 0.154(6) -0.119(6) -0.039(4) 0.037(4)
C63 0.058(4) 0.109(6) 0.127(6) -0.089(5) -0.034(4) 0.028(4)
C64 0.036(3) 0.051(3) 0.063(3) -0.016(3) 0.008(3) -0.019(3)
C65 0.024(3) 0.063(4) 0.068(4) -0.034(3) 0.001(3) 0.009(3)
C66 0.070(5) 0.097(5) 0.111(5) -0.074(5) -0.023(4) 0.029(4)
C67 0.087(5) 0.141(7) 0.131(6) -0.107(6) -0.044(5) 0.057(5)
C68 0.047(4) 0.067(4) 0.086(5) -0.037(4) -0.011(3) 0.008(3)
C69 0.071(5) 0.150(7) 0.164(7) -0.124(6) -0.037(5) 0.041(5)
C70 0.066(5) 0.101(6) 0.168(7) -0.089(6) -0.062(5) 0.053(4)
O75 0.046(2) 0.032(2) 0.051(2) -0.0148(17) 0.0073(17) -0.0200(17)
O76 0.045(2) 0.035(2) 0.048(2) -0.0134(17) 0.0088(17) -0.0211(17)
O77 0.089(3) 0.042(2) 0.071(3) -0.026(2) 0.015(2) -0.037(2)
O78 0.073(3) 0.035(2) 0.089(3) -0.024(2) 0.019(2) -0.031(2)
C71 0.053(4) 0.039(4) 0.072(4) -0.025(3) -0.011(3) -0.020(3)
C72 0.078(4) 0.042(4) 0.065(4) -0.016(3) 0.012(3) -0.038(3)
C73 0.154(7) 0.062(5) 0.153(7) -0.059(5) 0.086(6) -0.077(5)
C74 0.193(8) 0.087(6) 0.191(8) -0.087(6) 0.131(7) -0.105(6)
C75 0.107(5) 0.047(4) 0.099(5) -0.044(4) 0.043(4) -0.047(4)
C76 0.177(8) 0.074(5) 0.178(7) -0.078(5) 0.118(6) -0.091(5)
C77 0.168(7) 0.063(5) 0.156(7) -0.073(5) 0.091(6) -0.074(5)
C78 0.041(3) 0.032(3) 0.050(3) -0.012(3) 0.000(3) -0.022(3)
C79 0.078(4) 0.033(3) 0.059(4) -0.021(3) 0.023(3) -0.033(3)
C80 0.112(5) 0.049(4) 0.068(4) -0.032(3) 0.039(4) -0.047(4)
C81 0.143(6) 0.051(4) 0.087(5) -0.038(4) 0.051(4) -0.062(4)
C82 0.104(5) 0.045(4) 0.093(5) -0.030(4) 0.027(4) -0.045(4)
C83 0.218(8) 0.088(5) 0.122(6) -0.087(5) 0.112(6) -0.113(6)
C84 0.167(7) 0.071(5) 0.095(5) -0.044(4) 0.068(5) -0.086(5)
N1 0.065(4) 0.054(3) 0.070(3) -0.018(3) -0.003(3) -0.009(3)
C85 0.092(5) 0.066(5) 0.087(5) -0.021(4) -0.014(4) -0.025(5)
C86 0.165(9) 0.063(6) 0.134(7) -0.028(5) -0.007(7) -0.035(6)
C87 0.192(12) 0.066(7) 0.126(7) -0.037(6) 0.011(8) -0.017(7)
C88 0.117(8) 0.074(7) 0.155(8) -0.033(6) 0.034(6) 0.002(6)
C89 0.097(6) 0.069(5) 0.088(5) -0.009(4) 0.011(5) -0.018(5)
N2 0.063(3) 0.061(4) 0.058(3) -0.014(3) -0.006(3) -0.029(3)
C90 0.065(5) 0.098(5) 0.091(5) -0.026(4) 0.007(4) -0.047(4)
C91 0.104(6) 0.153(8) 0.102(6) -0.043(6) 0.015(5) -0.083(7)
C92 0.150(9) 0.114(8) 0.111(6) -0.021(6) -0.007(6) -0.091(7)
C93 0.108(6) 0.100(6) 0.122(6) -0.049(5) -0.012(5) -0.050(6)
C94 0.080(5) 0.072(5) 0.085(5) -0.027(4) -0.008(4) -0.037(4)
N3 0.049(3) 0.046(3) 0.084(3) -0.011(3) 0.011(3) -0.015(3)
C95 0.068(5) 0.113(7) 0.130(6) -0.039(6) 0.011(5) -0.039(5)
C96 0.074(6) 0.125(8) 0.155(7) -0.046(6) 0.022(6) 0.023(6)
C97 0.063(6) 0.149(10) 0.230(10) -0.021(9) 0.036(6) -0.067(7)
C98 0.066(5) 0.074(6) 0.268(10) 0.003(6) 0.024(6) -0.007(4)
C99 0.067(5) 0.062(5) 0.148(6) 0.000(4) 0.002(5) -0.019(4)
N4 0.070(4) 0.052(4) 0.074(4) -0.009(3) 0.015(3) -0.005(3)
C100 0.184(9) 0.104(7) 0.077(6) 0.007(5) -0.006(6) -0.045(6)
C101 0.284(15) 0.116(10) 0.122(9) 0.077(8) -0.016(9) 0.009(11)
C102 0.41(2) 0.134(14) 0.28(2) -0.109(15) 0.123(19) -0.113(15)
C103 0.246(12) 0.086(9) 0.159(9) -0.034(8) 0.078(10) -0.052(8)
C104 0.117(6) 0.055(5) 0.136(7) -0.012(5) 0.034(5) -0.018(5)
N5 0.053(3) 0.066(4) 0.081(4) -0.040(3) 0.012(3) -0.026(3)
C105 0.071(4) 0.076(5) 0.101(5) -0.053(5) 0.009(4) -0.032(4)
C106 0.092(6) 0.079(6) 0.145(7) -0.065(6) 0.008(5) -0.022(4)
C107 0.109(7) 0.140(9) 0.156(10) -0.099(8) 0.033(7) -0.066(7)
C108 0.100(6) 0.168(9) 0.105(7) -0.088(7) 0.025(5) -0.067(7)
C109 0.085(5) 0.113(6) 0.073(5) -0.049(5) 0.016(4) -0.046(4)
N6 0.045(3) 0.059(3) 0.057(3) -0.018(3) 0.011(2) -0.022(3)
C110 0.074(4) 0.090(5) 0.053(4) -0.023(4) 0.008(3) -0.047(4)
C111 0.134(7) 0.128(8) 0.097(6) -0.030(6) -0.001(5) -0.079(6)
C112 0.147(7) 0.166(9) 0.073(6) -0.022(6) -0.033(5) -0.086(7)
C113 0.144(7) 0.118(7) 0.086(6) 0.002(5) -0.022(5) -0.066(6)
C114 0.078(5) 0.091(6) 0.063(4) -0.012(4) -0.004(4) -0.040(4)
N7 0.043(3) 0.044(3) 0.093(4) -0.019(3) -0.009(3) -0.014(3)
C115 0.049(4) 0.047(4) 0.125(6) -0.019(4) -0.001(4) -0.008(4)
C116 0.062(5) 0.084(7) 0.182(9) -0.043(7) -0.008(7) 0.001(5)
C117 0.078(6) 0.057(6) 0.190(10) -0.023(7) -0.049(8) 0.007(5)
C118 0.117(7) 0.083(6) 0.107(6) -0.003(5) -0.025(6) -0.026(5)
C119 0.078(5) 0.068(5) 0.086(5) -0.018(4) -0.012(4) -0.012(4)
N9 0.069(4) 0.079(4) 0.063(3) -0.023(3) 0.017(3) -0.039(3)
C125 0.149(8) 0.094(6) 0.069(5) -0.005(5) 0.026(5) -0.062(6)
C126 0.179(11) 0.184(12) 0.124(10) -0.018(8) 0.054(8) -0.074(10)
C127 0.242(17) 0.185(14) 0.099(9) 0.042(8) 0.010(10) -0.100(12)
C128 0.166(10) 0.246(14) 0.115(9) -0.064(9) 0.081(8) -0.106(10)
C129 0.113(7) 0.128(7) 0.080(6) -0.012(5) 0.026(5) -0.060(6)
N10 0.039(2) 0.036(2) 0.039(2) -0.011(2) 0.004(2) -0.016(2)
C130 0.047(3) 0.067(4) 0.043(3) -0.018(3) 0.010(3) -0.027(3)
C131 0.050(4) 0.121(6) 0.054(4) -0.039(4) 0.017(3) -0.028(4)
C132 0.072(5) 0.119(6) 0.057(4) -0.048(4) 0.026(4) -0.029(4)
C133 0.075(5) 0.078(4) 0.060(4) -0.040(4) -0.001(3) -0.025(4)
C134 0.049(3) 0.049(3) 0.047(3) -0.016(3) -0.001(3) -0.017(3)
N11 0.056(3) 0.046(3) 0.054(3) -0.015(2) -0.014(2) -0.024(2)
C135 0.091(5) 0.120(6) 0.070(4) -0.034(4) -0.001(4) -0.069(5)
C136 0.118(6) 0.165(8) 0.094(5) -0.042(5) -0.029(5) -0.074(6)
C137 0.064(5) 0.116(6) 0.168(9) -0.039(6) -0.033(6) -0.039(5)
C138 0.061(5) 0.105(6) 0.100(5) -0.028(5) -0.014(4) -0.037(4)
C139 0.029(3) 0.073(4) 0.101(4) -0.030(4) -0.001(3) -0.023(3)
N12 0.044(3) 0.039(3) 0.039(2) -0.006(2) 0.009(2) -0.024(2)
C140 0.039(3) 0.061(4) 0.061(4) -0.008(3) 0.000(3) -0.030(3)
C141 0.052(4) 0.098(5) 0.080(5) -0.015(4) 0.009(4) -0.045(4)
C142 0.048(4) 0.092(5) 0.115(6) -0.021(5) 0.030(4) -0.036(4)
C143 0.071(5) 0.104(5) 0.074(4) -0.037(4) 0.037(4) -0.039(4)
C144 0.045(4) 0.075(4) 0.058(4) -0.018(3) 0.013(3) -0.033(3)

loop_
_geom_bond_atom_site_label_1
_geom_bond_atom_site_label_2
_geom_bond_distance
_geom_bond_site_symmetry_2
_geom_bond_publ_flag
Fe1 O2 1.937(3) . ?
Fe1 O25 1.982(3) . ?
Fe1 O21 1.996(3) . ?
Fe1 O72 2.026(3) . ?
Fe1 O75 2.028(3) . ?
Fe1 N10 2.195(3) . ?
Fe2 O2 1.922(3) . ?
Fe2 O26 1.989(3) . ?
Fe2 O76 2.007(3) . ?
Fe2 O17 2.013(3) . ?
Fe2 O61 2.023(3) . ?
Fe2 N12 2.214(4) . ?
Fe3 O2 1.920(2) . ?
Fe3 O22 1.980(3) . ?
Fe3 O18 1.982(3) . ?
Fe3 O71 2.000(3) . ?
Fe3 O62 2.005(3) . ?
Fe3 N11 2.232(4) . ?
Fe4 O1 1.928(3) . ?
Fe4 O9 1.978(3) . ?
Fe4 O14 1.981(3) . ?
Fe4 O59 2.018(3) . ?
Fe4 O55 2.022(3) . ?
Fe4 N3 2.207(4) . ?
Fe5 O3 1.920(3) . ?
Fe5 O40 1.978(3) . ?
Fe5 O29 1.976(3) . ?
Fe5 O70 2.021(3) . ?
Fe5 O74 2.021(3) . ?
Fe5 N6 2.195(4) . ?
Fe6 O4 1.911(3) . ?
Fe6 O51 1.988(3) . ?
Fe6 O44 2.001(3) . ?
Fe6 O67 2.001(3) . ?
Fe6 O77 2.013(3) . ?
Fe6 N9 2.187(5) . ?
Fe7 O4 1.929(3) . ?
Fe7 O52 1.986(3) . ?
Fe7 O48 1.996(3) . ?
Fe7 O57 2.011(3) . ?
Fe7 O78 2.013(3) . ?
Fe7 N8 2.138(3) . ?
Fe8 O3 1.933(3) . ?
Fe8 O39 1.980(3) . ?
Fe8 O34 1.982(3) . ?
Fe8 O69 2.019(3) . ?
Fe8 O65 2.022(3) . ?
Fe8 N4 2.224(5) . ?
Fe9 O1 1.927(3) . ?
Fe9 O10 1.981(3) . ?
Fe9 O6 1.996(3) . ?
Fe9 O60 2.017(3) . ?
Fe9 O63 2.032(3) . ?
Fe9 N2 2.211(4) . ?
Fe10 O3 1.915(3) . ?
Fe10 O33 1.975(3) . ?
Fe10 O30 1.986(3) . ?
Fe10 O73 2.023(3) . ?
Fe10 O66 2.033(4) . ?
Fe10 N5 2.217(4) . ?
Fe11 O1 1.915(3) . ?
Fe11 O13 1.975(3) . ?
Fe11 O5 1.985(3) . ?
Fe11 O56 2.011(3) . ?
Fe11 O64 2.031(3) . ?
Fe11 N1 2.207(5) . ?
Fe12 O4 1.926(3) . ?
Fe12 O43 1.988(3) . ?
Fe12 O47 1.997(3) . ?
Fe12 O68 2.012(3) . ?
Fe12 O58 2.022(3) . ?
Fe12 N7 2.203(4) . ?
S1 O7 1.443(4) . ?
S1 O8 1.449(4) . ?
S1 O5 1.488(3) . ?
S1 O6 1.486(3) . ?
S2 O11 1.438(4) . ?
S2 O12 1.448(4) . ?
S2 O9 1.494(3) . ?
S2 O10 1.502(3) . ?
S3 O16 1.419(4) . ?
S3 O15 1.465(4) . ?
S3 O14 1.502(3) . ?
S3 O13 1.500(3) . ?
S4 O20 1.423(3) . ?
S4 O19 1.451(3) . ?
S4 O17 1.491(3) . ?
S4 O18 1.503(3) . ?
S5 O23 1.453(3) . ?
S5 O24 1.448(3) . ?
S5 O21 1.498(3) . ?
S5 O22 1.502(3) . ?
S6 O27 1.437(3) . ?
S6 O28 1.438(3) . ?
S6 O25 1.505(3) . ?
S6 O26 1.513(3) . ?
S7 O32 1.431(4) . ?
S7 O31 1.441(4) . ?
S7 O29 1.489(3) . ?
S7 O30 1.494(3) . ?
S8 O35 1.386(4) . ?
S8 O33 1.477(4) . ?
S8 O36 1.490(4) . ?
S8 O34 1.498(3) . ?
S9 O41 1.429(3) . ?
S9 O42 1.451(4) . ?
S9 O40 1.491(3) . ?
S9 O39 1.497(3) . ?
S10 O45 1.431(4) . ?
S10 O46 1.454(3) . ?
S10 O43 1.498(3) . ?
S10 O44 1.497(3) . ?
S11 O49 1.445(3) . ?
S11 O50 1.455(3) . ?
S11 O48 1.495(3) . ?
S11 O47 1.499(3) . ?
S12 O54 1.341(4) . ?
S12 O52 1.435(3) . ?
S12 O51 1.485(3) . ?
S12 O53 1.667(6) . ?
O55 C8 1.258(6) . ?
O56 C8 1.241(6) . ?
O57 C1 1.261(5) . ?
O58 C1 1.253(5) . ?
C1 C2 1.493(7) . ?
C2 C7 1.363(7) . ?
C2 C3' 1.423(12) . ?
C2 C3 1.448(12) . ?
C3 C3' 0.773(14) . ?
C3 C4 1.452(14) . ?
C3 C4' 1.721(19) . ?
C3' C4' 1.412(15) . ?
C3' C4 1.548(16) . ?
C4 C4' 0.813(16) . ?
C4 C5 1.390(16) . ?
C4 C5' 1.598(17) . ?
C4' C5' 1.357(16) . ?
C4' C5 1.53(2) . ?
C5 C5' 0.704(15) . ?
C5 C6 1.427(16) . ?
C5 C6' 1.48(2) . ?
C5 C12 1.495(16) . ?
C5 C12' 1.76(2) . ?
C5' C6' 1.322(16) . ?
C5' C12' 1.540(16) . ?
C5' C12 1.558(17) . ?
C5' C6 1.571(18) . ?
C6 C6' 0.639(18) . ?
C6 C7 1.447(13) . ?
C6' C7 1.511(15) . ?
C8 C9 1.509(7) . ?
C9 C14 1.345(14) . ?
C9 C10' 1.379(11) . ?
C9 C10 1.392(13) . ?
C9 C14' 1.459(16) . ?
C10 C10' 0.914(14) . ?
C10 C11 1.519(16) . ?
C10 C11' 1.718(17) . ?
C10' C11' 1.418(13) . ?
C10' C11 1.795(18) . ?
C11 C11' 1.020(14) . ?
C11 C12 1.315(16) . ?
C11 C12' 1.57(2) . ?
C11' C12' 1.338(15) . ?
C11' C12 1.542(17) . ?
C12 C12' 0.656(17) . ?
C12 C13 1.420(18) . ?
C12 C13' 1.520(19) . ?
C12' C13' 1.243(15) . ?
C12' C13 1.56(2) . ?
C13 C13' 0.927(16) . ?
C13 C14 1.529(18) . ?
C13 C14' 1.71(2) . ?
C13' C14' 1.355(15) . ?
C13' C14 1.667(19) . ?
C14 C14' 0.847(17) . ?
O59 C22 1.264(6) . ?
O60 C22 1.261(6) . ?
O61 C15 1.272(5) . ?
O62 C15 1.258(5) . ?
C15 C16 1.498(6) . ?
C16 C21 1.333(6) . ?
C16 C17 1.367(6) . ?
C17 C18 1.357(7) . ?
C17 H17A 0.9300 . ?
C18 C19 1.341(7) . ?
C18 H18A 0.9300 . ?
C19 C20 1.368(7) . ?
C19 C26 1.496(7) . ?
C20 C21 1.359(6) . ?
C20 H20A 0.9300 . ?
C21 H21A 0.9300 . ?
C22 C23 1.494(6) . ?
C23 C24 1.344(6) . ?
C23 C28 1.379(7) . ?
C24 C25 1.409(7) . ?
C24 H24A 0.9300 . ?
C25 C26 1.361(7) . ?
C25 H25A 0.9300 . ?
C26 C27 1.419(7) . ?
C27 C28 1.390(6) . ?
C27 H27A 0.9300 . ?
C28 H28A 0.9300 . ?
O63 C36 1.238(6) . ?
O64 C36 1.267(6) . ?
O65 C29 1.264(6) . ?
O66 C29 1.242(6) . ?
C29 C30 1.472(7) . ?
C30 C31 1.331(8) . ?
C30 C35 1.352(7) . ?
C31 C32 1.399(8) . ?
C31 H31A 0.9300 . ?
C32 C33 1.380(8) . ?
C32 H32A 0.9300 . ?
C33 C34 1.340(8) . ?
C33 C40 1.495(7) . ?
C34 C35 1.374(7) . ?
C34 H34A 0.9300 . ?
C35 H35A 0.9300 . ?
C36 C37 1.494(7) . ?
C37 C42 1.353(7) . ?
C37 C38 1.373(7) . ?
C38 C39 1.366(7) . ?
C38 H38A 0.9300 . ?
C39 C40 1.358(7) . ?
C39 H39A 0.9300 . ?
C40 C41 1.365(7) . ?
C41 C42 1.384(7) . ?
C41 H41A 0.9300 . ?
C42 H42A 0.9300 . ?
O67 C43 1.262(6) . ?
O68 C43 1.242(6) . ?
O69 C50 1.256(6) . ?
O70 C50 1.238(6) . ?
C43 C44 1.507(7) . ?
C44 C45 1.326(7) . ?
C44 C49 1.359(7) . ?
C45 C46 1.405(8) . ?
C45 H45A 0.9300 . ?
C46 C47 1.332(8) . ?
C46 H46A 0.9300 . ?
C47 C48 1.328(7) . ?
C47 C54 1.487(7) . ?
C48 C49 1.396(7) . ?
C48 H48A 0.9300 . ?
C49 H49A 0.9300 . ?
C50 C51 1.495(7) . ?
C51 C52 1.325(7) . ?
C51 C56 1.337(7) . ?
C52 C53 1.402(7) . ?
C52 H52A 0.9300 . ?
C53 C54 1.347(8) . ?
C53 H53A 0.9300 . ?
C54 C55 1.355(7) . ?
C55 C56 1.402(8) . ?
C55 H55A 0.9300 . ?
C56 H56A 0.9300 . ?
O71 C57 1.266(5) . ?
O72 C57 1.244(5) . ?
O73 C64 1.256(5) . ?
O74 C64 1.250(5) . ?
C57 C58 1.520(6) . ?
C58 C59 1.345(6) . ?
C58 C63 1.383(6) . ?
C59 C60 1.398(6) . ?
C59 H59A 0.9300 . ?
C60 C61 1.377(6) . ?
C60 H60A 0.9300 . ?
C61 C62 1.369(6) . ?
C61 C68 1.509(6) . ?
C62 C63 1.377(7) . ?
C62 H62A 0.9300 . ?
C63 H63A 0.9300 . ?
C64 C65 1.489(6) . ?
C65 C66 1.307(6) . ?
C65 C70 1.348(7) . ?
C66 C67 1.398(7) . ?
C66 H66A 0.9300 . ?
C67 C68 1.345(7) . ?
C67 H67A 0.9300 . ?
C68 C69 1.347(7) . ?
C69 C70 1.399(7) . ?
C69 H69A 0.9300 . ?
C70 H70A 0.9300 . ?
O75 C78 1.254(5) . ?
O76 C78 1.265(5) . ?
O77 C71 1.267(6) . ?
O78 C71 1.249(6) . ?
C71 C72 1.494(7) . ?
C72 C77 1.332(7) . ?
C72 C73 1.357(7) . ?
C73 C74 1.375(7) . ?
C73 H73A 0.9300 . ?
C74 C75 1.373(7) . ?
C74 H74A 0.9300 . ?
C75 C76 1.335(7) . ?
C75 C82 1.513(7) . ?
C76 C77 1.388(7) . ?
C76 H76A 0.9300 . ?
C77 H77A 0.9300 . ?
C78 C79 1.476(6) . ?
C79 C80 1.365(6) . ?
C79 C84 1.364(6) . ?
C80 C81 1.386(6) . ?
C80 H80A 0.9300 . ?
C81 C82 1.362(6) . ?
C81 H81A 0.9300 . ?
C82 C83 1.383(7) . ?
C83 C84 1.396(7) . ?
C83 H83A 0.9300 . ?
C84 H84A 0.9300 . ?
N1 C89 1.327(7) . ?
N1 C85 1.329(7) . ?
C85 C86 1.395(9) . ?
C85 H85A 0.9300 . ?
C86 C87 1.384(11) . ?
C86 H86A 0.9300 . ?
C87 C88 1.316(10) . ?
C87 H87A 0.9300 . ?
C88 C89 1.396(9) . ?
C88 H88A 0.9300 . ?
C89 H89A 0.9300 . ?
N2 C94 1.344(6) . ?
N2 C90 1.357(6) . ?
C90 C91 1.412(8) . ?
C90 H90A 0.9300 . ?
C91 C92 1.387(9) . ?
C91 H91A 0.9300 . ?
C92 C93 1.390(9) . ?
C92 H92A 0.9300 . ?
C93 C94 1.393(8) . ?
C93 H93A 0.9300 . ?
C94 H94A 0.9300 . ?
N3 C99 1.249(7) . ?
N3 C95 1.312(7) . ?
C95 C96 1.447(9) . ?
C95 H95A 0.9300 . ?
C96 C97 1.382(10) . ?
C96 H96A 0.9300 . ?
C97 C98 1.238(10) . ?
C97 H97A 0.9300 . ?
C98 C99 1.411(9) . ?
C98 H98A 0.9300 . ?
C99 H99A 0.9300 . ?
N4 C100 1.325(8) . ?
N4 C104 1.388(8) . ?
C100 C101 1.524(13) . ?
C100 H10A 0.9300 . ?
C101 C102 1.310(18) . ?
C101 H10B 0.9300 . ?
C102 C103 1.397(16) . ?
C102 H10C 0.9300 . ?
C103 C104 1.392(11) . ?
C103 H10D 0.9300 . ?
C104 H10E 0.9300 . ?
N5 C109 1.312(6) . ?
N5 C105 1.344(7) . ?
C105 C106 1.374(8) . ?
C105 H10F 0.9300 . ?
C106 C107 1.320(9) . ?
C106 H10G 0.9300 . ?
C107 C108 1.370(10) . ?
C107 H10H 0.9300 . ?
C108 C109 1.412(8) . ?
C108 H10I 0.9300 . ?
C109 H10J 0.9300 . ?
N6 C110 1.310(6) . ?
N6 C114 1.329(6) . ?
C110 C111 1.368(8) . ?
C110 H11A 0.9300 . ?
C111 C112 1.394(9) . ?
C111 H11B 0.9300 . ?
C112 C113 1.307(9) . ?
C112 H11C 0.9300 . ?
C113 C114 1.422(8) . ?
C113 H11D 0.9300 . ?
C114 H11E 0.9300 . ?
N7 C119 1.326(7) . ?
N7 C115 1.325(6) . ?
C115 C116 1.362(8) . ?
C115 H11F 0.9300 . ?
C116 C117 1.319(9) . ?
C116 H11G 0.9300 . ?
C117 C118 1.372(10) . ?
C117 H11H 0.9300 . ?
C118 C119 1.427(8) . ?
C118 H11I 0.9300 . ?
C119 H11J 0.9300 . ?
N8 C124 1.3278 . ?
N8 C120 1.3979 . ?
C120 C121 1.3760 . ?
C120 H120 0.9300 . ?
C121 C122 1.7002 . ?
C121 H121 0.9300 . ?
C122 C123 1.1581 . ?
C122 H122 0.9300 . ?
C123 C124 1.5157 . ?
C123 H123 0.9300 . ?
C124 H124 0.9300 . ?
N9 C129 1.312(7) . ?
N9 C125 1.356(7) . ?
C125 C126 1.343(10) . ?
C125 H12A 0.9300 . ?
C126 C127 1.318(13) . ?
C126 H12B 0.9300 . ?
C127 C128 1.381(12) . ?
C127 H12C 0.9300 . ?
C128 C129 1.450(10) . ?
C128 H12D 0.9300 . ?
C129 H12E 0.9300 . ?
N10 C134 1.331(5) . ?
N10 C130 1.329(5) . ?
C130 C131 1.361(6) . ?
C130 H13A 0.9300 . ?
C131 C132 1.359(7) . ?
C131 H13B 0.9300 . ?
C132 C133 1.382(7) . ?
C132 H13C 0.9300 . ?
C133 C134 1.395(6) . ?
C133 H13D 0.9300 . ?
C134 H13E 0.9300 . ?
N11 C135 1.304(6) . ?
N11 C139 1.355(6) . ?
C135 C136 1.423(7) . ?
C135 H13F 0.9300 . ?
C136 C137 1.400(9) . ?
C136 H13G 0.9300 . ?
C137 C138 1.338(8) . ?
C137 H13H 0.9300 . ?
C138 C139 1.360(7) . ?
C138 H13I 0.9300 . ?
C139 H13J 0.9300 . ?
N12 C144 1.329(5) . ?
N12 C140 1.351(5) . ?
C140 C141 1.361(6) . ?
C140 H14A 0.9300 . ?
C141 C142 1.367(7) . ?
C141 H14B 0.9300 . ?
C142 C143 1.372(7) . ?
C142 H14C 0.9300 . ?
C143 C144 1.404(6) . ?
C143 H14D 0.9300 . ?
C144 H14E 0.9300 . ?
